data_4001821
loop_
_publ_author_name
'Kennedy, Robert D.'
'Krungleviciute, Vaiva'
'Clingerman, Daniel J.'
'Mondloch, Joseph E.'
'Peng, Yang'
'Wilmer, Christopher E.'
'Sarjeant, Amy A.'
'Snurr, Randall Q.'
'Hupp, Joseph T.'
'Yildirim, Taner'
'Farha, Omar K.'
'Mirkin, Chad A.'

_publ_section_title
;
 Carborane-Based Metal--Organic Framework with High Methane and Hydrogen
 Storage Capacities
;
_journal_issue 17
_journal_name_full 'Chemistry of Materials'
_journal_page_first 3539
_journal_paper_doi 10.1021/cm4020942
_journal_volume 25
_journal_year 2013
_chemical_formula_moiety 'C18 H20 B10 O8, 4(C3 H7 N O)'
_chemical_formula_sum 'C30 H48 B10 N4 O12'
_chemical_formula_weight 764.82
_chemical_name_systematic
;
 ? 
;
_space_group_crystal_system triclinic
_space_group_IT_number 2
_space_group_name_Hall '-P 1'
_space_group_name_H-M_alt 'P -1'
_symmetry_space_group_name_Hall '-P 1'
_symmetry_space_group_name_H-M 'P -1'
_atom_sites_solution_hydrogens geom
_atom_sites_solution_primary direct
_atom_sites_solution_secondary difmap
_audit_creation_date 2012-08-07
_audit_creation_method
;
  Olex2 1.2
  (compiled May  9 2012 12:37:22, GUI svn.r4230)
;
_cell_angle_alpha 93.698(4)
_cell_angle_beta 90.474(4)
_cell_angle_gamma 105.266(4)
_cell_formula_units_Z 1
_cell_length_a 7.1634(5)
_cell_length_b 7.3956(5)
_cell_length_c 19.2069(12)
_cell_measurement_reflns_used 4192
_cell_measurement_temperature 100(2)
_cell_measurement_theta_max 29.69
_cell_measurement_theta_min 2.86
_cell_volume 979.25(11)
_computing_cell_refinement 'SAINT V7.23A (Bruker, 2005)'
_computing_data_collection 'APEX2 V2.1-4 (Bruker, 2007)'
_computing_data_reduction 'Bruker SAINT'
_computing_molecular_graphics
;
O. V. Dolomanov, L. J. Bourhis, R. J. Gildea, J. A. K. Howard and H. Puschmann,
OLEX2: a complete structure solution, refinement and analysis program.
J. Appl. Cryst. (2009). 42, 339-341.
;
_computing_publication_material
;
O. V. Dolomanov, L. J. Bourhis, R. J. Gildea, J. A. K. Howard and H. Puschmann,
OLEX2: a complete structure solution, refinement and analysis program.
J. Appl. Cryst. (2009). 42, 339-341.
;
_computing_structure_refinement
;
XL, G.M. Sheldrick, Acta Cryst.
(2008). A64, 112-122
;
_computing_structure_solution
;
XS, G.M. Sheldrick, Acta Cryst.
(2008). A64, 112-122
;
_diffrn_ambient_temperature 100.03
_diffrn_detector_area_resol_mean 8
_diffrn_measured_fraction_theta_full 0.992
_diffrn_measured_fraction_theta_max 0.992
_diffrn_measurement_device_type 'Bruker Kappa APEX2 CCD area detector'
_diffrn_measurement_method '\w and \f scans'
_diffrn_radiation_monochromator graphite
_diffrn_radiation_type MoK\a
_diffrn_radiation_wavelength 0.71073
_diffrn_reflns_av_R_equivalents 0.0673
_diffrn_reflns_av_unetI/netI 0.0828
_diffrn_reflns_limit_h_max 10
_diffrn_reflns_limit_h_min -10
_diffrn_reflns_limit_k_max 10
_diffrn_reflns_limit_k_min -9
_diffrn_reflns_limit_l_max 26
_diffrn_reflns_limit_l_min -27
_diffrn_reflns_number 19732
_diffrn_reflns_theta_full 30.15
_diffrn_reflns_theta_max 30.15
_diffrn_reflns_theta_min 1.06
_diffrn_source 'sealed tube'
_diffrn_standards_number 0
_exptl_absorpt_coefficient_mu 0.093
_exptl_absorpt_correction_T_max 0.9947
_exptl_absorpt_correction_T_min 0.9855
_exptl_absorpt_correction_type integration
_exptl_absorpt_process_details
'A numerical absorption correction was applied. (Face-indexed, Bruker). Minimum and maximum transmission factors were: 0.9947 and 0.9855, respectively.'
_exptl_crystal_colour colourless
_exptl_crystal_colour_primary colourless
_exptl_crystal_density_diffrn 1.297
_exptl_crystal_description tabular
_exptl_crystal_F_000 402
_exptl_crystal_size_max 0.215
_exptl_crystal_size_mid 0.201
_exptl_crystal_size_min 0.07
_refine_diff_density_max 0.813
_refine_diff_density_min -0.301
_refine_diff_density_rms 0.056
_refine_ls_extinction_method none
_refine_ls_goodness_of_fit_ref 0.955
_refine_ls_hydrogen_treatment constr
_refine_ls_matrix_type full
_refine_ls_number_parameters 259
_refine_ls_number_reflns 5754
_refine_ls_number_restraints 0
_refine_ls_restrained_S_all 0.955
_refine_ls_R_factor_all 0.0982
_refine_ls_R_factor_gt 0.0520
_refine_ls_shift/su_max 0.001
_refine_ls_shift/su_mean 0.000
_refine_ls_structure_factor_coef Fsqd
_refine_ls_weighting_details 'calc w=1/[\s^2^(Fo^2^)+(0.0705P)^2^+0.0000P] where P=(Fo^2^+2Fc^2^)/3'
_refine_ls_weighting_scheme calc
_refine_ls_wR_factor_gt 0.1294
_refine_ls_wR_factor_ref 0.1451
_reflns_number_gt 3336
_reflns_number_total 5754
_reflns_threshold_expression >2sigma(I)
_cod_data_source_file cm4020942_si_002.cif
_cod_data_source_block LH4
_cod_database_code 4001821

loop_
_space_group_symop_id
_space_group_symop_operation_xyz
1 'x, y, z'
2 '-x, -y, -z'

loop_
_atom_site_label
_atom_site_type_symbol
_atom_site_fract_x
_atom_site_fract_y
_atom_site_fract_z
_atom_site_U_iso_or_equiv
_atom_site_adp_type
_atom_site_occupancy
_atom_site_symmetry_multiplicity
_atom_site_calc_flag
_atom_site_refinement_flags
O1 O 0.60712(17) 0.20259(16) 0.83000(6) 0.0239(3) Uani 1 1 d .
O2 O 0.73798(19) 0.18669(17) 0.72511(6) 0.0305(3) Uani 1 1 d .
H2 H 0.6747 0.0735 0.7246 0.046 Uiso 1 1 calc R
O3 O 1.0805(2) 0.74809(18) 0.61645(6) 0.0364(3) Uani 1 1 d .
O4 O 1.16777(18) 1.02000(17) 0.68095(6) 0.0273(3) Uani 1 1 d .
H4 H 1.2222 1.0592 0.6442 0.041 Uiso 1 1 calc R
C1 C 0.9628(2) 0.8815(2) 0.92837(8) 0.0170(3) Uani 1 1 d .
C2 C 0.9336(2) 0.7695(2) 0.85860(8) 0.0176(3) Uani 1 1 d .
C3 C 0.8330(2) 0.5813(2) 0.85248(8) 0.0180(3) Uani 1 1 d .
H3 H 0.7764 0.5219 0.8925 0.022 Uiso 1 1 calc R
C4 C 0.8140(2) 0.4785(2) 0.78841(8) 0.0180(3) Uani 1 1 d .
C5 C 0.8952(2) 0.5645(2) 0.72991(8) 0.0195(3) Uani 1 1 d .
H5 H 0.8826 0.4943 0.6861 0.023 Uiso 1 1 calc R
C6 C 0.9950(2) 0.7533(2) 0.73514(8) 0.0193(3) Uani 1 1 d .
C7 C 1.0146(2) 0.8548(2) 0.79942(8) 0.0189(3) Uani 1 1 d .
H7 H 1.0840 0.9837 0.8030 0.023 Uiso 1 1 calc R
C8 C 0.7081(2) 0.2755(2) 0.78353(8) 0.0197(3) Uani 1 1 d .
C9 C 1.0843(2) 0.8388(2) 0.67135(8) 0.0225(4) Uani 1 1 d .
B1 B 0.7800(3) 0.9699(3) 0.96155(9) 0.0198(4) Uani 1 1 d .
H1 H 0.6348 0.9486 0.9354 0.024 Uiso 1 1 calc R
B2 B 0.8467(3) 0.7845(3) 1.00060(9) 0.0194(4) Uani 1 1 d .
H2A H 0.7449 0.6406 1.0002 0.023 Uiso 1 1 calc R
B3 B 1.1006(3) 0.8179(3) 0.99148(9) 0.0202(4) Uani 1 1 d .
H3A H 1.1663 0.6963 0.9850 0.024 Uiso 1 1 calc R
B4 B 1.1901(3) 1.0255(3) 0.94714(9) 0.0191(4) Uani 1 1 d .
H4A H 1.3151 1.0409 0.9113 0.023 Uiso 1 1 calc R
B5 B 0.9925(3) 1.1192(3) 0.92903(9) 0.0190(4) Uani 1 1 d .
H5A H 0.9871 1.1971 0.8813 0.023 Uiso 1 1 calc R
O5 O 0.5518(2) 0.84413(17) 0.71087(6) 0.0350(3) Uani 1 1 d .
N1 N 0.3971(2) 0.5974(2) 0.77001(8) 0.0279(3) Uani 1 1 d .
C10 C 0.4907(2) 0.7747(2) 0.76603(9) 0.0238(4) Uani 1 1 d .
H10 H 0.5129 0.8542 0.8078 0.029 Uiso 1 1 calc R
C11 C 0.3559(3) 0.4688(3) 0.70840(11) 0.0397(5) Uani 1 1 d .
H11A H 0.3863 0.5395 0.6667 0.060 Uiso 1 1 calc R
H11B H 0.2185 0.4004 0.7068 0.060 Uiso 1 1 calc R
H11C H 0.4351 0.3793 0.7101 0.060 Uiso 1 1 calc R
C12 C 0.3334(3) 0.5262(3) 0.83762(11) 0.0365(5) Uani 1 1 d .
H12A H 0.3791 0.6263 0.8746 0.055 Uiso 1 1 calc R
H12B H 0.3868 0.4202 0.8462 0.055 Uiso 1 1 calc R
H12C H 0.1917 0.4843 0.8374 0.055 Uiso 1 1 calc R
O6 O 0.62335(18) 0.83019(18) 0.41824(6) 0.0303(3) Uani 1 1 d .
N2 N 0.3094(2) 0.7878(2) 0.44695(7) 0.0292(4) Uani 1 1 d .
C13 C 0.4718(3) 0.8822(3) 0.42126(8) 0.0293(4) Uani 1 1 d .
H13 H 0.4742 0.9998 0.4035 0.035 Uiso 1 1 calc R
C14 C 0.1378(3) 0.8561(4) 0.44690(11) 0.0473(6) Uani 1 1 d .
H14A H 0.1685 0.9808 0.4285 0.071 Uiso 1 1 calc R
H14B H 0.0923 0.8643 0.4947 0.071 Uiso 1 1 calc R
H14C H 0.0362 0.7694 0.4175 0.071 Uiso 1 1 calc R
C15 C 0.2921(3) 0.6060(3) 0.47416(10) 0.0369(5) Uani 1 1 d .
H15A H 0.4105 0.5668 0.4649 0.055 Uiso 1 1 calc R
H15B H 0.1811 0.5136 0.4514 0.055 Uiso 1 1 calc R
H15C H 0.2729 0.6148 0.5246 0.055 Uiso 1 1 calc R

loop_
_atom_site_aniso_label
_atom_site_aniso_U_11
_atom_site_aniso_U_22
_atom_site_aniso_U_33
_atom_site_aniso_U_23
_atom_site_aniso_U_13
_atom_site_aniso_U_12
O1 0.0290(7) 0.0210(6) 0.0198(6) 0.0007(5) 0.0033(5) 0.0034(5)
O2 0.0469(8) 0.0201(7) 0.0200(6) -0.0044(5) 0.0058(6) 0.0023(6)
O3 0.0541(9) 0.0290(7) 0.0165(6) -0.0054(5) 0.0075(6) -0.0044(6)
O4 0.0371(7) 0.0227(7) 0.0168(6) -0.0003(5) 0.0064(5) -0.0011(5)
C1 0.0198(8) 0.0165(8) 0.0139(7) 0.0003(6) 0.0000(6) 0.0035(6)
C2 0.0190(8) 0.0202(8) 0.0140(7) -0.0017(6) -0.0011(6) 0.0064(7)
C3 0.0200(8) 0.0208(8) 0.0137(7) 0.0009(6) 0.0013(6) 0.0067(7)
C4 0.0176(8) 0.0196(8) 0.0170(8) -0.0003(6) -0.0022(6) 0.0059(7)
C5 0.0211(8) 0.0226(9) 0.0146(8) -0.0035(6) -0.0016(6) 0.0066(7)
C6 0.0209(8) 0.0216(9) 0.0148(8) -0.0012(6) -0.0001(6) 0.0054(7)
C7 0.0194(8) 0.0188(8) 0.0174(8) -0.0006(6) 0.0001(6) 0.0036(7)
C8 0.0229(8) 0.0196(8) 0.0169(8) -0.0023(6) -0.0041(7) 0.0070(7)
C9 0.0241(9) 0.0230(9) 0.0185(8) -0.0004(7) 0.0000(7) 0.0032(7)
B1 0.0195(9) 0.0238(10) 0.0167(9) -0.0010(7) 0.0002(7) 0.0074(8)
B2 0.0233(10) 0.0193(9) 0.0143(8) 0.0002(7) 0.0003(7) 0.0034(8)
B3 0.0252(10) 0.0199(10) 0.0166(9) 0.0019(7) 0.0003(7) 0.0080(8)
B4 0.0191(9) 0.0208(10) 0.0161(9) -0.0019(7) 0.0005(7) 0.0039(8)
B5 0.0250(10) 0.0165(9) 0.0150(8) -0.0005(7) -0.0009(7) 0.0052(8)
O5 0.0498(9) 0.0259(7) 0.0273(7) -0.0022(6) -0.0056(6) 0.0075(6)
N1 0.0269(8) 0.0192(8) 0.0378(9) -0.0023(7) -0.0023(7) 0.0077(6)
C10 0.0276(9) 0.0200(9) 0.0239(9) -0.0017(7) -0.0044(7) 0.0071(7)
C11 0.0423(12) 0.0249(10) 0.0497(13) -0.0115(9) -0.0174(10) 0.0090(9)
C12 0.0312(11) 0.0310(11) 0.0483(12) 0.0092(9) 0.0077(9) 0.0085(9)
O6 0.0352(8) 0.0310(7) 0.0221(6) 0.0022(5) 0.0048(5) 0.0038(6)
N2 0.0353(9) 0.0389(9) 0.0165(7) 0.0028(6) 0.0026(6) 0.0154(8)
C13 0.0482(12) 0.0276(10) 0.0119(8) -0.0005(7) 0.0012(8) 0.0101(9)
C14 0.0503(14) 0.0746(17) 0.0280(11) 0.0025(10) 0.0011(9) 0.0360(13)
C15 0.0355(11) 0.0404(12) 0.0333(11) 0.0065(9) 0.0078(9) 0.0062(9)

loop_
_atom_type_symbol
_atom_type_description
_atom_type_scat_dispersion_real
_atom_type_scat_dispersion_imag
_atom_type_scat_source
C C 0.0033 0.0016 'International Tables Vol C Tables 4.2.6.8 and 6.1.1.4'
H H 0.0000 0.0000 'International Tables Vol C Tables 4.2.6.8 and 6.1.1.4'
B B 0.0013 0.0007 'International Tables Vol C Tables 4.2.6.8 and 6.1.1.4'
N N 0.0061 0.0033 'International Tables Vol C Tables 4.2.6.8 and 6.1.1.4'
O O 0.0106 0.0060 'International Tables Vol C Tables 4.2.6.8 and 6.1.1.4'

loop_
_geom_angle_atom_site_label_1
_geom_angle_atom_site_label_2
_geom_angle_atom_site_label_3
_geom_angle
_geom_angle_site_symmetry_1
_geom_angle_site_symmetry_3
C8 O2 H2 109.5 . .
C9 O4 H4 109.5 . .
C2 C1 B1 119.85(13) . .
C2 C1 B2 120.13(13) . .
C2 C1 B3 117.81(12) . .
C2 C1 B4 116.59(13) . .
C2 C1 B5 118.07(12) . .
B1 C1 B2 62.02(10) . .
B1 C1 B3 113.56(12) . .
B3 C1 B2 62.31(10) . .
B4 C1 B1 113.63(13) . .
B4 C1 B2 113.38(12) . .
B4 C1 B3 62.21(10) . .
B5 C1 B1 62.21(11) . .
B5 C1 B2 113.05(12) . .
B5 C1 B3 113.39(12) . .
B5 C1 B4 62.27(10) . .
C3 C2 C1 121.41(14) . .
C3 C2 C7 118.95(14) . .
C7 C2 C1 119.61(14) . .
C2 C3 H3 119.7 . .
C2 C3 C4 120.68(15) . .
C4 C3 H3 119.7 . .
C3 C4 C8 119.59(14) . .
C5 C4 C3 119.92(15) . .
C5 C4 C8 120.48(14) . .
C4 C5 H5 120.0 . .
C4 C5 C6 120.04(14) . .
C6 C5 H5 120.0 . .
C5 C6 C7 119.72(15) . .
C5 C6 C9 118.24(14) . .
C7 C6 C9 122.00(15) . .
C2 C7 H7 119.7 . .
C6 C7 C2 120.70(15) . .
C6 C7 H7 119.7 . .
O1 C8 O2 124.66(15) . .
O1 C8 C4 122.35(14) . .
O2 C8 C4 112.99(14) . .
O3 C9 O4 124.03(16) . .
O3 C9 C6 122.40(16) . .
O4 C9 C6 113.57(14) . .
C1 B1 H1 124.5 . .
C1 B1 B2 59.02(10) . .
C1 B1 B3 104.85(13) . 2_777
C1 B1 B4 104.83(12) . 2_777
C1 B1 B5 58.71(10) . .
B2 B1 H1 121.7 . .
B2 B1 B5 107.75(13) . .
B3 B1 H1 122.3 2_777 .
B3 B1 B2 107.89(12) 2_777 .
B3 B1 B5 59.51(11) 2_777 .
B4 B1 H1 122.4 2_777 .
B4 B1 B2 59.42(10) 2_777 .
B4 B1 B3 60.50(11) 2_777 2_777
B4 B1 B5 107.72(13) 2_777 .
B5 B1 H1 121.8 . .
C1 B2 B1 58.96(10) . .
C1 B2 H2A 124.5 . .
C1 B2 B3 58.84(10) . .
C1 B2 B4 105.21(13) . 2_777
C1 B2 B5 104.87(13) . 2_777
B1 B2 H2A 121.3 . .
B1 B2 B3 108.21(13) . .
B3 B2 H2A 121.6 . .
B4 B2 B1 59.97(10) 2_777 .
B4 B2 H2A 121.9 2_777 .
B4 B2 B3 108.28(13) 2_777 .
B4 B2 B5 60.74(10) 2_777 2_777
B5 B2 B1 108.48(13) 2_777 .
B5 B2 H2A 122.2 2_777 .
B5 B2 B3 59.52(10) 2_777 .
C1 B3 B1 105.04(12) . 2_777
C1 B3 B2 58.85(10) . .
C1 B3 H3A 124.5 . .
C1 B3 B4 58.73(10) . .
C1 B3 B5 104.84(12) . 2_777
B1 B3 B2 108.00(13) 2_777 .
B1 B3 H3A 122.1 2_777 .
B1 B3 B4 59.75(10) 2_777 .
B2 B3 H3A 121.7 . .
B4 B3 B2 107.72(13) . .
B4 B3 H3A 121.7 . .
B5 B3 B1 60.57(11) 2_777 2_777
B5 B3 B2 59.48(10) 2_777 .
B5 B3 H3A 122.3 2_777 .
B5 B3 B4 107.96(13) 2_777 .
C1 B4 B1 105.30(13) . 2_777
C1 B4 B2 105.17(13) . 2_777
C1 B4 B3 59.06(10) . .
C1 B4 H4A 124.3 . .
C1 B4 B5 58.82(10) . .
B1 B4 B3 59.76(11) 2_777 .
B1 B4 H4A 122.1 2_777 .
B1 B4 B5 108.15(13) 2_777 .
B2 B4 B1 60.61(10) 2_777 2_777
B2 B4 B3 108.24(13) 2_777 .
B2 B4 H4A 122.1 2_777 .
B2 B4 B5 59.69(10) 2_777 .
B3 B4 H4A 121.5 . .
B5 B4 B3 108.00(14) . .
B5 B4 H4A 121.6 . .
C1 B5 B1 59.08(10) . .
C1 B5 B2 105.15(12) . 2_777
C1 B5 B3 105.45(13) . 2_777
C1 B5 B4 58.91(10) . .
C1 B5 H5A 124.4 . .
B1 B5 H5A 121.2 . .
B2 B5 B1 108.68(13) 2_777 .
B2 B5 B3 61.00(10) 2_777 2_777
B2 B5 B4 59.57(10) 2_777 .
B2 B5 H5A 122.0 2_777 .
B3 B5 B1 59.91(11) 2_777 .
B3 B5 B4 108.52(12) 2_777 .
B3 B5 H5A 121.8 2_777 .
B4 B5 B1 108.32(13) . .
B4 B5 H5A 121.5 . .
C10 N1 C11 121.15(17) . .
C10 N1 C12 120.14(16) . .
C11 N1 C12 118.70(16) . .
O5 C10 N1 123.73(16) . .
O5 C10 H10 118.1 . .
N1 C10 H10 118.1 . .
N1 C11 H11A 109.5 . .
N1 C11 H11B 109.5 . .
N1 C11 H11C 109.5 . .
H11A C11 H11B 109.5 . .
H11A C11 H11C 109.5 . .
H11B C11 H11C 109.5 . .
N1 C12 H12A 109.5 . .
N1 C12 H12B 109.5 . .
N1 C12 H12C 109.5 . .
H12A C12 H12B 109.5 . .
H12A C12 H12C 109.5 . .
H12B C12 H12C 109.5 . .
C13 N2 C14 121.72(18) . .
C13 N2 C15 121.06(16) . .
C14 N2 C15 117.17(17) . .
O6 C13 N2 125.13(18) . .
O6 C13 H13 117.4 . .
N2 C13 H13 117.4 . .
N2 C14 H14A 109.5 . .
N2 C14 H14B 109.5 . .
N2 C14 H14C 109.5 . .
H14A C14 H14B 109.5 . .
H14A C14 H14C 109.5 . .
H14B C14 H14C 109.5 . .
N2 C15 H15A 109.5 . .
N2 C15 H15B 109.5 . .
N2 C15 H15C 109.5 . .
H15A C15 H15B 109.5 . .
H15A C15 H15C 109.5 . .
H15B C15 H15C 109.5 . .

loop_
_geom_bond_atom_site_label_1
_geom_bond_atom_site_label_2
_geom_bond_distance
_geom_bond_site_symmetry_2
O1 C8 1.2158(19) .
O2 H2 0.8400 .
O2 C8 1.3112(19) .
O3 C9 1.2089(19) .
O4 H4 0.8400 .
O4 C9 1.316(2) .
C1 C2 1.512(2) .
C1 B1 1.721(2) .
C1 B2 1.722(2) .
C1 B3 1.721(2) .
C1 B4 1.715(2) .
C1 B5 1.714(2) .
C2 C3 1.386(2) .
C2 C7 1.392(2) .
C3 H3 0.9500 .
C3 C4 1.390(2) .
C4 C5 1.383(2) .
C4 C8 1.489(2) .
C5 H5 0.9500 .
C5 C6 1.388(2) .
C6 C7 1.389(2) .
C6 C9 1.487(2) .
C7 H7 0.9500 .
B1 H1 1.1200 .
B1 B2 1.773(3) .
B1 B3 1.762(3) 2_777
B1 B4 1.762(3) 2_777
B1 B5 1.774(3) .
B2 H2A 1.1200 .
B2 B3 1.781(3) .
B2 B4 1.752(3) 2_777
B2 B5 1.754(3) 2_777
B3 B1 1.762(3) 2_777
B3 H3A 1.1200 .
B3 B4 1.776(3) .
B3 B5 1.755(3) 2_777
B4 B1 1.762(3) 2_777
B4 B2 1.752(3) 2_777
B4 H4A 1.1200 .
B4 B5 1.773(3) .
B5 B2 1.754(3) 2_777
B5 B3 1.755(3) 2_777
B5 H5A 1.1200 .
O5 C10 1.240(2) .
N1 C10 1.313(2) .
N1 C11 1.447(2) .
N1 C12 1.464(2) .
C10 H10 0.9500 .
C11 H11A 0.9800 .
C11 H11B 0.9800 .
C11 H11C 0.9800 .
C12 H12A 0.9800 .
C12 H12B 0.9800 .
C12 H12C 0.9800 .
O6 C13 1.244(2) .
N2 C13 1.308(2) .
N2 C14 1.447(2) .
N2 C15 1.449(2) .
C13 H13 0.9500 .
C14 H14A 0.9800 .
C14 H14B 0.9800 .
C14 H14C 0.9800 .
C15 H15A 0.9800 .
C15 H15B 0.9800 .
C15 H15C 0.9800 .

loop_
_geom_hbond_atom_site_label_D
_geom_hbond_atom_site_label_H
_geom_hbond_atom_site_label_A
_geom_hbond_distance_DH
_geom_hbond_distance_HA
_geom_hbond_distance_DA
_geom_hbond_angle_DHA
_geom_hbond_site_symmetry_A
O2 H2 O5 0.84 1.70 2.5293(18) 171.6 1_545
O4 H4 O6 0.84 1.73 2.5577(16) 166.7 2_776

loop_
_geom_torsion_atom_site_label_1
_geom_torsion_atom_site_label_2
_geom_torsion_atom_site_label_3
_geom_torsion_atom_site_label_4
_geom_torsion
_geom_torsion_site_symmetry_1
_geom_torsion_site_symmetry_4
C1 C2 C3 C4 -177.47(14) . .
C1 C2 C7 C6 177.97(14) . .
C1 B1 B2 B3 33.52(11) . .
C1 B1 B2 B4 134.55(14) . 2_777
C1 B1 B2 B5 96.58(14) . 2_777
C1 B1 B5 B2 -96.84(13) . 2_777
C1 B1 B5 B3 -134.90(12) . 2_777
C1 B1 B5 B4 -33.67(11) . .
C1 B2 B3 B1 97.03(13) . 2_777
C1 B2 B3 B4 33.92(12) . .
C1 B2 B3 B5 134.73(13) . 2_777
C1 B3 B4 B1 134.88(13) . 2_777
C1 B3 B4 B2 97.10(13) . 2_777
C1 B3 B4 B5 33.95(11) . .
C1 B4 B5 B1 33.73(12) . .
C1 B4 B5 B2 135.08(13) . 2_777
C1 B4 B5 B3 97.25(14) . 2_777
C2 C1 B1 B2 110.52(16) . .
C2 C1 B1 B3 -147.27(14) . 2_777
C2 C1 B1 B4 149.91(14) . 2_777
C2 C1 B1 B5 -108.11(15) . .
C2 C1 B2 B1 -110.08(15) . .
C2 C1 B2 B3 107.74(15) . .
C2 C1 B2 B4 -149.82(13) . 2_777
C2 C1 B2 B5 147.04(13) . 2_777
C2 C1 B3 B1 146.43(14) . 2_777
C2 C1 B3 B2 -111.35(16) . .
C2 C1 B3 B4 107.10(15) . .
C2 C1 B3 B5 -150.64(14) . 2_777
C2 C1 B4 B1 -148.42(13) . 2_777
C2 C1 B4 B2 148.52(13) . 2_777
C2 C1 B4 B3 -109.02(14) . .
C2 C1 B4 B5 109.35(14) . .
C2 C1 B5 B1 110.89(15) . .
C2 C1 B5 B2 -146.13(13) . 2_777
C2 C1 B5 B3 150.37(13) . 2_777
C2 C1 B5 B4 -107.03(15) . .
C2 C3 C4 C5 -0.4(2) . .
C2 C3 C4 C8 178.90(14) . .
C3 C2 C7 C6 0.0(2) . .
C3 C4 C5 C6 -0.2(2) . .
C3 C4 C8 O1 13.7(2) . .
C3 C4 C8 O2 -165.47(14) . .
C4 C5 C6 C7 0.6(2) . .
C4 C5 C6 C9 178.45(14) . .
C5 C4 C8 O1 -167.02(14) . .
C5 C4 C8 O2 13.8(2) . .
C5 C6 C7 C2 -0.6(2) . .
C5 C6 C9 O3 -3.5(2) . .
C5 C6 C9 O4 177.02(14) . .
C7 C2 C3 C4 0.4(2) . .
C7 C6 C9 O3 174.26(16) . .
C7 C6 C9 O4 -5.2(2) . .
C8 C4 C5 C6 -179.42(14) . .
C9 C6 C7 C2 -178.30(14) . .
B1 C1 C2 C3 -80.66(19) . .
B1 C1 C2 C7 101.47(17) . .
B1 C1 B2 B3 -142.19(13) . .
B1 C1 B2 B4 -39.74(12) . 2_777
B1 C1 B2 B5 -102.88(13) . 2_777
B1 C1 B3 B1 -66.01(17) . 2_777
B1 C1 B3 B2 36.20(13) . .
B1 C1 B3 B4 -105.34(14) . .
B1 C1 B3 B5 -3.08(17) . 2_777
B1 C1 B4 B1 65.83(16) . 2_777
B1 C1 B4 B2 2.77(16) . 2_777
B1 C1 B4 B3 105.23(14) . .
B1 C1 B4 B5 -36.40(12) . .
B1 C1 B5 B2 102.98(14) . 2_777
B1 C1 B5 B3 39.49(12) . 2_777
B1 C1 B5 B4 142.09(13) . .
B1 B2 B3 C1 -33.57(11) . .
B1 B2 B3 B1 63.46(16) . 2_777
B1 B2 B3 B4 0.35(16) . .
B1 B2 B3 B5 101.16(14) . 2_777
B1 B3 B4 C1 -134.88(13) 2_777 .
B1 B3 B4 B2 -37.78(12) 2_777 2_777
B1 B3 B4 B5 -100.93(13) 2_777 .
B1 B4 B5 C1 -97.25(14) 2_777 .
B1 B4 B5 B1 -63.52(17) 2_777 .
B1 B4 B5 B2 37.83(13) 2_777 2_777
B1 B4 B5 B3 0.00(18) 2_777 2_777
B2 C1 C2 C3 -7.7(2) . .
B2 C1 C2 C7 174.47(13) . .
B2 C1 B1 B3 102.21(13) . 2_777
B2 C1 B1 B4 39.39(12) . 2_777
B2 C1 B1 B5 141.37(13) . .
B2 C1 B3 B1 -102.21(14) . 2_777
B2 C1 B3 B4 -141.54(13) . .
B2 C1 B3 B5 -39.28(12) . 2_777
B2 C1 B4 B1 -2.53(17) . 2_777
B2 C1 B4 B2 -65.59(16) . 2_777
B2 C1 B4 B3 36.87(12) . .
B2 C1 B4 B5 -104.76(14) . .
B2 C1 B5 B1 -36.81(12) . .
B2 C1 B5 B2 66.17(17) . 2_777
B2 C1 B5 B3 2.67(17) . 2_777
B2 C1 B5 B4 105.27(14) . .
B2 B1 B5 C1 34.20(11) . .
B2 B1 B5 B2 -62.65(17) . 2_777
B2 B1 B5 B3 -100.71(13) . 2_777
B2 B1 B5 B4 0.53(17) . .
B2 B3 B4 C1 -33.97(11) . .
B2 B3 B4 B1 100.91(14) . 2_777
B2 B3 B4 B2 63.13(16) . 2_777
B2 B3 B4 B5 -0.02(16) . .
B2 B4 B5 C1 -135.08(13) 2_777 .
B2 B4 B5 B1 -101.34(14) 2_777 .
B2 B4 B5 B3 -37.83(13) 2_777 2_777
B3 C1 C2 C3 64.8(2) . .
B3 C1 C2 C7 -113.07(16) . .
B3 C1 B1 B2 -36.32(13) . .
B3 C1 B1 B3 65.89(17) . 2_777
B3 C1 B1 B4 3.08(18) . 2_777
B3 C1 B1 B5 105.05(14) . .
B3 C1 B2 B1 142.19(13) . .
B3 C1 B2 B4 102.44(13) . 2_777
B3 C1 B2 B5 39.31(12) . 2_777
B3 C1 B4 B1 -39.39(12) . 2_777
B3 C1 B4 B2 -102.46(13) . 2_777
B3 C1 B4 B5 -141.62(13) . .
B3 C1 B5 B1 -105.33(14) . .
B3 C1 B5 B2 -2.35(17) . 2_777
B3 C1 B5 B3 -65.85(17) . 2_777
B3 C1 B5 B4 36.76(13) . .
B3 B1 B2 C1 -96.91(14) 2_777 .
B3 B1 B2 B3 -63.38(17) 2_777 .
B3 B1 B2 B4 37.65(13) 2_777 2_777
B3 B1 B2 B5 -0.32(18) 2_777 2_777
B3 B1 B5 C1 134.90(12) 2_777 .
B3 B1 B5 B2 38.06(12) 2_777 2_777
B3 B1 B5 B4 101.24(13) 2_777 .
B3 B4 B5 C1 -34.05(11) . .
B3 B4 B5 B1 -0.31(17) . .
B3 B4 B5 B2 101.03(14) . 2_777
B3 B4 B5 B3 63.20(17) . 2_777
B4 C1 C2 C3 135.82(15) . .
B4 C1 C2 C7 -42.06(19) . .
B4 C1 B1 B2 -104.95(14) . .
B4 C1 B1 B3 -2.74(16) . 2_777
B4 C1 B1 B4 -65.55(17) . 2_777
B4 C1 B1 B5 36.42(12) . .
B4 C1 B2 B1 105.36(14) . .
B4 C1 B2 B3 -36.83(13) . .
B4 C1 B2 B4 65.62(16) . 2_777
B4 C1 B2 B5 2.48(17) . 2_777
B4 C1 B3 B1 39.33(12) . 2_777
B4 C1 B3 B2 141.54(13) . .
B4 C1 B3 B5 102.26(14) . 2_777
B4 C1 B5 B1 -142.09(13) . .
B4 C1 B5 B2 -39.11(12) . 2_777
B4 C1 B5 B3 -102.60(13) . 2_777
B4 B1 B2 C1 -134.55(14) 2_777 .
B4 B1 B2 B3 -101.03(14) 2_777 .
B4 B1 B2 B5 -37.97(13) 2_777 2_777
B4 B1 B5 C1 96.91(13) 2_777 .
B4 B1 B5 B2 0.07(17) 2_777 2_777
B4 B1 B5 B3 -37.99(12) 2_777 2_777
B4 B1 B5 B4 63.24(17) 2_777 .
B4 B2 B3 C1 -97.07(13) 2_777 .
B4 B2 B3 B1 -0.05(17) 2_777 2_777
B4 B2 B3 B4 -63.15(16) 2_777 .
B4 B2 B3 B5 37.66(12) 2_777 2_777
B5 C1 C2 C3 -153.01(14) . .
B5 C1 C2 C7 29.1(2) . .
B5 C1 B1 B2 -141.37(13) . .
B5 C1 B1 B3 -39.16(11) . 2_777
B5 C1 B1 B4 -101.97(14) . 2_777
B5 C1 B2 B1 36.89(13) . .
B5 C1 B2 B3 -105.30(14) . .
B5 C1 B2 B4 -2.86(17) . 2_777
B5 C1 B2 B5 -66.00(16) . 2_777
B5 C1 B3 B1 2.55(17) . 2_777
B5 C1 B3 B2 104.76(14) . .
B5 C1 B3 B4 -36.78(13) . .
B5 C1 B3 B5 65.48(17) . 2_777
B5 C1 B4 B1 102.23(13) . 2_777
B5 C1 B4 B2 39.17(11) . 2_777
B5 C1 B4 B3 141.62(13) . .
B5 B1 B2 C1 -34.07(11) . .
B5 B1 B2 B3 -0.54(17) . .
B5 B1 B2 B4 100.49(14) . 2_777
B5 B1 B2 B5 62.52(17) . 2_777
B5 B2 B3 C1 -134.73(13) 2_777 .
B5 B2 B3 B1 -37.70(12) 2_777 2_777
B5 B2 B3 B4 -100.81(14) 2_777 .
B5 B3 B4 C1 -96.79(13) 2_777 .
B5 B3 B4 B1 38.09(12) 2_777 2_777
B5 B3 B4 B2 0.31(17) 2_777 2_777
B5 B3 B4 B5 -62.84(17) 2_777 .
C11 N1 C10 O5 -0.8(3) . .
C12 N1 C10 O5 178.74(16) . .
C14 N2 C13 O6 -178.38(16) . .
C15 N2 C13 O6 -0.9(3) . .
